data_1505104
loop_
_publ_author_name
'Schmidt, Wolfgang'
'Wilczok, Ursula'
'Weidenthaler, Claudia'
'Medenbach, Olaf'
'Goddard, Richard'
'Buth, Gernot'
'Cepak, Alexander'

_publ_section_title
;
 Preparation and morphology of pyramidal MFI single-crystal segments.
;
_journal_issue 48
_journal_name_full 'The journal of physical chemistry. B'
_journal_page_first 13538
_journal_page_last 13543
_journal_paper_doi 10.1021/jp075934p
_journal_volume 111
_journal_year 2007
_chemical_compound_source 'reaction solution'
_chemical_formula_moiety '(O2 Si)24, C12 H28 N 1+, O H 1-'
_chemical_formula_sum 'C12 H29 N O49 Si24'
_chemical_formula_weight 1645.52
_chemical_melting_point ?
_chemical_name_common TPA-Silicalite-1
_chemical_name_systematic
; 
 catena-(octatetraconta-oxa-tricosa-silicon 
 tetra-n-propyl-ammonium hydroxide)
;
_space_group_IT_number 62
_symmetry_cell_setting orthorhombic
_symmetry_Int_Tables_number 62
_symmetry_space_group_name_Hall '-P 2ac 2n'
_symmetry_space_group_name_H-M 'P n m a'
_atom_sites_solution_hydrogens none
_atom_sites_solution_primary direct
_atom_sites_solution_secondary difmap
_audit_block_code WUM-UA-038-02
_audit_creation_date 2007-05-15
_cell_angle_alpha 90.0
_cell_angle_beta 90.0
_cell_angle_gamma 90.0
_cell_formula_units_Z 4
_cell_length_a 20.0578(4)
_cell_length_b 19.9466(4)
_cell_length_c 13.4070(3)
_cell_measurement_reflns_used 4824
_cell_measurement_temperature 293
_cell_measurement_theta_max 53.13
_cell_measurement_theta_min 3.97
_cell_volume 5363.94(19)
_computing_cell_refinement 'Proteum software (Bruker-AXS, 2005)'
_computing_data_collection 'Proteum software (Bruker-AXS, 2005)'
_computing_data_reduction 'Proteum software (Bruker-AXS, 2005)'
_computing_molecular_graphics 'DIAMOND (Crystal Impact GbR, 2005)'
_computing_structure_refinement 'SHELXL-97 (Sheldrick, 1997)'
_computing_structure_solution 'SHELXS-97 (Sheldrick, 1990)'
_diffrn_ambient_temperature 293
_diffrn_measured_fraction_theta_full 0.945
_diffrn_measured_fraction_theta_max 0.945
_diffrn_measurement_device_type 'Bruker-AXS X8-Proteum'
_diffrn_measurement_method 'CCD \p and \w-scans'
_diffrn_radiation_monochromator 'Montel coated mirrors'
_diffrn_radiation_source '0.2 mm focus rotating anode'
_diffrn_radiation_type CuK\a
_diffrn_radiation_wavelength 1.54188
_diffrn_reflns_av_R_equivalents 0.1280
_diffrn_reflns_av_sigmaI/netI 0.0746
_diffrn_reflns_limit_h_max 20
_diffrn_reflns_limit_h_min -21
_diffrn_reflns_limit_k_max 24
_diffrn_reflns_limit_k_min -23
_diffrn_reflns_limit_l_max 12
_diffrn_reflns_limit_l_min -16
_diffrn_reflns_number 79163
_diffrn_reflns_theta_full 68.85
_diffrn_reflns_theta_max 68.85
_diffrn_reflns_theta_min 3.97
_diffrn_standards_decay_% 0.0
_diffrn_standards_number 0
_exptl_absorpt_coefficient_mu 6.521
_exptl_absorpt_correction_T_max 0.7531
_exptl_absorpt_correction_T_min 0.6548
_exptl_absorpt_correction_type multi-scan
_exptl_absorpt_process_details 'SADABS, Bruker AXS (2004)'
_exptl_crystal_colour colourless
_exptl_crystal_density_diffrn 2.038
_exptl_crystal_density_meas ?
_exptl_crystal_density_method none
_exptl_crystal_description prism
_exptl_crystal_F_000 3344
_exptl_crystal_size_max 0.045
_exptl_crystal_size_mid 0.030
_exptl_crystal_size_min 0.028
_refine_diff_density_max 0.882
_refine_diff_density_min -0.924
_refine_diff_density_rms 0.169
_refine_ls_extinction_coef 0.00028(3)
_refine_ls_extinction_expression Fc^*^=kFc[1+0.001xFc^2^\l^3^/sin(2\q)]^-1/4^
_refine_ls_extinction_method SHELXL
_refine_ls_goodness_of_fit_ref 0.993
_refine_ls_hydrogen_treatment none
_refine_ls_matrix_type full
_refine_ls_number_parameters 379
_refine_ls_number_reflns 4840
_refine_ls_number_restraints 0
_refine_ls_restrained_S_all 0.993
_refine_ls_R_factor_all 0.1166
_refine_ls_R_factor_gt 0.0663
_refine_ls_shift/su_max 0.000
_refine_ls_shift/su_mean 0.000
_refine_ls_structure_factor_coef Fsqd
_refine_ls_weighting_details 'calc w=1/[\s^2^(Fo^2^)+(0.1278P)^2^+11.3746P] where P=(Fo^2^+2Fc^2^)/3'
_refine_ls_weighting_scheme calc
_refine_ls_wR_factor_gt 0.1826
_refine_ls_wR_factor_ref 0.2308
_reflns_number_gt 2811
_reflns_number_total 4840
_reflns_threshold_expression I>2\s(I)
_cod_data_source_file jp075934p_tpasilicalite1_1030.cif
_cod_data_source_block TPA-Silicalite-1
_cod_depositor_comments
;
The following automatic conversions were performed:

'_chemical_melting_point' value 'not determined' was changed to '?' -
the value is undefined or not given.

Automatic conversion script
Id: cif_fix_values 1715 2011-07-08 13:25:40Z adriana 

The following automatic conversions were performed:

'_exptl_crystal_density_meas' value 'none' was changed to '?' - the
value is perceived as not measured.

Automatic conversion script
Id: cif_fix_values 3008 2015-01-20 13:52:24Z robertas 
;
_cod_database_code 1505104

loop_
_symmetry_equiv_pos_as_xyz
'x, y, z'
'-x+1/2, -y, z+1/2'
'-x, y+1/2, -z'
'x+1/2, -y+1/2, -z+1/2'
'-x, -y, -z'
'x-1/2, y, -z-1/2'
'x, -y-1/2, z'
'-x-1/2, y-1/2, z-1/2'

loop_
_atom_site_label
_atom_site_type_symbol
_atom_site_fract_x
_atom_site_fract_y
_atom_site_fract_z
_atom_site_U_iso_or_equiv
_atom_site_adp_type
_atom_site_occupancy
_atom_site_symmetry_multiplicity
_atom_site_calc_flag
_atom_site_refinement_flags
Si1 Si 0.22569(6) -0.17386(5) 0.02797(8) 0.0311(3) Uani 1 1 d .
Si2 Si -0.07712(6) -0.05774(5) 0.33753(8) 0.0268(3) Uani 1 1 d .
Si3 Si 0.19186(6) -0.12869(5) -0.18779(8) 0.0263(3) Uani 1 1 d .
Si4 Si 0.07131(6) 0.13079(5) 0.31678(8) 0.0257(3) Uani 1 1 d .
Si5 Si -0.07674(5) 0.17251(5) 0.32743(8) 0.0254(3) Uani 1 1 d .
Si6 Si 0.22011(6) 0.06133(5) 0.02942(8) 0.0263(3) Uani 1 1 d .
Si7 Si 0.12245(6) -0.06296(5) 0.52639(8) 0.0245(3) Uani 1 1 d .
Si8 Si -0.12096(6) -0.17366(5) 0.47111(9) 0.0297(3) Uani 1 1 d .
Si9 Si 0.30731(6) -0.02927(6) 0.30770(8) 0.0280(3) Uani 1 1 d .
Si10 Si 0.18564(6) -0.06006(5) 0.16923(8) 0.0266(3) Uani 1 1 d .
Si11 Si 0.18714(6) 0.17307(5) 0.17825(8) 0.0261(3) Uani 1 1 d .
Si12 Si 0.07171(6) -0.02713(5) 0.31376(8) 0.0248(3) Uani 1 1 d .
O1 O -0.1086(2) -0.2500 0.4379(3) 0.0340(11) Uani 1 2 d S
O2 O 0.11442(14) -0.05458(14) 0.2223(2) 0.0391(8) Uani 1 1 d .
O3 O 0.19403(15) 0.12984(13) 0.0779(2) 0.0413(9) Uani 1 1 d .
O4 O 0.1902(2) 0.2500 0.1461(3) 0.0441(13) Uani 1 2 d S
O5 O 0.18741(14) -0.13034(14) 0.1130(2) 0.0382(9) Uani 1 1 d .
O6 O -0.00379(14) -0.04830(14) 0.2930(2) 0.0394(9) Uani 1 1 d .
O7 O 0.2089(2) -0.2500 0.0583(3) 0.0404(12) Uani 1 2 d S
O8 O 0.24303(16) -0.05605(15) 0.2515(2) 0.0496(10) Uani 1 1 d .
O9 O -0.00364(14) 0.15144(15) 0.2925(2) 0.0423(9) Uani 1 1 d .
O10 O 0.19242(15) -0.00022(14) 0.0907(2) 0.0471(9) Uani 1 1 d .
O11 O 0.11654(14) 0.15859(15) 0.2284(2) 0.0456(9) Uani 1 1 d .
O12 O -0.07912(16) -0.12793(14) 0.3944(2) 0.0466(10) Uani 1 1 d .
O13 O 0.30855(15) -0.05826(14) 0.4181(2) 0.0409(9) Uani 1 1 d .
O14 O -0.12830(15) -0.05805(16) 0.2464(2) 0.0526(10) Uani 1 1 d .
O15 O 0.30293(14) -0.15178(16) 0.0377(3) 0.0496(10) Uani 1 1 d .
O16 O 0.09753(17) -0.06057(14) 0.4140(2) 0.0432(9) Uani 1 1 d .
O17 O -0.09805(17) 0.13145(14) 0.4249(2) 0.0439(9) Uani 1 1 d .
O18 O 0.19339(15) -0.15151(17) -0.0749(2) 0.0461(9) Uani 1 1 d .
O19 O 0.07828(17) 0.05193(14) 0.3216(3) 0.0545(11) Uani 1 1 d .
O20 O -0.0786(2) 0.2500 0.3553(3) 0.0451(13) Uani 1 2 d S
O21 O -0.12642(15) 0.15716(16) 0.2375(2) 0.0491(10) Uani 1 1 d .
O22 O -0.09346(17) 0.00104(14) 0.4139(2) 0.0479(9) Uani 1 1 d .
O23 O 0.24476(16) 0.15518(18) 0.2533(2) 0.0581(11) Uani 1 1 d .
O24 O 0.09341(17) 0.16188(17) 0.4193(2) 0.0585(10) Uani 1 1 d .
O25 O 0.29876(15) 0.06010(19) 0.0289(3) 0.0629(13) Uani 1 1 d .
O26 O 0.3097(2) 0.04984(15) 0.3063(3) 0.0788(15) Uani 1 1 d .
O27 O 0.2825(6) -0.2232(6) -0.0693(10) 0.167(5) Uiso 0.50 1 d P
N N -0.0199(5) -0.2500 0.1107(7) 0.109(3) Uani 1 2 d S
C1 C -0.1052(15) -0.2500 0.134(2) 0.308(14) Uiso 1 2 d S
C2 C -0.1374(16) -0.2500 0.147(3) 0.329(17) Uiso 1 2 d S
C3 C -0.2080(7) -0.2500 0.1716(12) 0.153(5) Uiso 1 2 d S
C4A C 0.045(3) -0.2500 0.207(5) 0.32(3) Uiso 0.50 2 d SP
C4B C 0.001(2) -0.2500 0.230(4) 0.219(17) Uiso 0.50 2 d SP
C5 C 0.0618(11) -0.2500 0.2596(17) 0.212(9) Uiso 1 2 d S
C6 C 0.0886(7) -0.2500 0.3598(11) 0.143(5) Uiso 1 2 d S
C7 C 0.0020(7) -0.1850(8) 0.0526(12) 0.225(6) Uiso 1 1 d .
C8A C -0.0011(12) -0.1642(13) -0.025(2) 0.180(10) Uiso 0.50 1 d P
C8B C -0.0102(13) -0.1233(14) 0.043(2) 0.186(10) Uiso 0.50 1 d P
C9 C 0.0127(5) -0.0872(5) -0.0380(8) 0.142(4) Uiso 1 1 d .

loop_
_atom_site_aniso_label
_atom_site_aniso_U_11
_atom_site_aniso_U_22
_atom_site_aniso_U_33
_atom_site_aniso_U_23
_atom_site_aniso_U_13
_atom_site_aniso_U_12
Si1 0.0352(7) 0.0258(5) 0.0323(6) 0.0029(5) -0.0041(5) -0.0013(5)
Si2 0.0242(7) 0.0264(5) 0.0299(6) -0.0011(5) 0.0013(5) -0.0002(5)
Si3 0.0257(7) 0.0265(5) 0.0268(6) -0.0012(4) -0.0020(5) -0.0006(5)
Si4 0.0233(7) 0.0245(5) 0.0292(6) 0.0003(4) 0.0009(5) -0.0001(5)
Si5 0.0245(7) 0.0226(5) 0.0291(6) 0.0005(4) -0.0012(5) -0.0021(5)
Si6 0.0284(7) 0.0259(5) 0.0246(5) -0.0014(4) 0.0017(5) -0.0002(5)
Si7 0.0265(7) 0.0231(5) 0.0237(5) 0.0022(4) 0.0005(5) 0.0003(4)
Si8 0.0295(7) 0.0268(5) 0.0329(6) -0.0028(5) -0.0006(5) 0.0005(5)
Si9 0.0298(7) 0.0282(5) 0.0259(5) 0.0007(4) 0.0004(5) -0.0025(5)
Si10 0.0253(7) 0.0272(5) 0.0272(6) 0.0012(4) 0.0036(5) -0.0008(5)
Si11 0.0285(7) 0.0223(5) 0.0275(6) 0.0000(4) 0.0030(5) -0.0002(5)
Si12 0.0235(7) 0.0261(5) 0.0248(5) 0.0013(4) -0.0005(5) 0.0006(5)
O1 0.046(3) 0.0260(19) 0.031(2) 0.000 0.0058(19) 0.000
O2 0.0235(18) 0.0549(18) 0.0388(17) -0.0096(14) 0.0105(13) -0.0015(14)
O3 0.059(2) 0.0287(15) 0.0357(17) -0.0083(12) -0.0021(15) 0.0117(14)
O4 0.065(3) 0.024(2) 0.043(3) 0.000 0.019(2) 0.000
O5 0.0385(19) 0.0355(16) 0.0407(17) -0.0066(13) 0.0059(14) -0.0004(13)
O6 0.0185(17) 0.0597(19) 0.0399(18) 0.0008(14) 0.0040(13) -0.0046(15)
O7 0.049(3) 0.027(2) 0.045(3) 0.000 0.009(2) 0.000
O8 0.037(2) 0.069(2) 0.0426(19) 0.0007(17) -0.0121(15) -0.0093(17)
O9 0.0216(18) 0.0582(19) 0.0471(19) 0.0019(15) 0.0039(15) 0.0095(15)
O10 0.063(2) 0.0339(16) 0.0440(18) 0.0160(14) 0.0080(16) -0.0068(15)
O11 0.0322(19) 0.0528(18) 0.052(2) 0.0170(16) 0.0126(15) -0.0030(15)
O12 0.050(2) 0.0300(15) 0.060(2) 0.0094(14) 0.0120(17) -0.0036(14)
O13 0.047(2) 0.0499(18) 0.0254(15) 0.0076(13) 0.0017(13) 0.0037(15)
O14 0.0314(19) 0.084(2) 0.0418(18) -0.0062(17) -0.0110(16) 0.0072(17)
O15 0.0256(19) 0.0435(17) 0.080(2) 0.0026(18) 0.0009(17) 0.0035(14)
O16 0.057(2) 0.0457(18) 0.0271(15) 0.0048(13) -0.0105(15) 0.0055(15)
O17 0.064(2) 0.0333(15) 0.0347(17) 0.0082(13) 0.0074(16) -0.0095(15)
O18 0.043(2) 0.068(2) 0.0276(16) 0.0126(15) -0.0039(15) 0.0034(16)
O19 0.058(2) 0.0289(16) 0.077(2) 0.0032(16) -0.0008(19) -0.0022(15)
O20 0.060(3) 0.024(2) 0.052(3) 0.000 0.007(2) 0.000
O21 0.0331(19) 0.075(2) 0.0392(18) -0.0059(17) -0.0178(15) -0.0116(17)
O22 0.068(2) 0.0348(16) 0.0407(17) -0.0137(14) 0.0109(17) 0.0081(16)
O23 0.038(2) 0.091(3) 0.045(2) 0.007(2) -0.0137(17) 0.011(2)
O24 0.059(2) 0.071(2) 0.0452(19) -0.0255(17) -0.0152(18) 0.009(2)
O25 0.011(2) 0.099(3) 0.078(3) -0.010(2) -0.0021(16) -0.0026(17)
O26 0.133(4) 0.0250(18) 0.078(3) -0.0007(17) -0.015(2) -0.003(2)
N 0.124(7) 0.104(6) 0.098(7) 0.000 0.000(6) 0.000

loop_
_atom_type_symbol
_atom_type_description
_atom_type_scat_dispersion_real
_atom_type_scat_dispersion_imag
_atom_type_scat_source
C C 0.0181 0.0091 'International Tables Vol C Tables 4.2.6.8 and 6.1.1.4'
H H 0.0000 0.0000 'International Tables Vol C Tables 4.2.6.8 and 6.1.1.4'
N N 0.0311 0.0180 'International Tables Vol C Tables 4.2.6.8 and 6.1.1.4'
O O 0.0492 0.0322 'International Tables Vol C Tables 4.2.6.8 and 6.1.1.4'
Si Si 0.2541 0.3302 'International Tables Vol C Tables 4.2.6.8 and 6.1.1.4'

loop_
_geom_angle_atom_site_label_1
_geom_angle_atom_site_label_2
_geom_angle_atom_site_label_3
_geom_angle
_geom_angle_site_symmetry_1
_geom_angle_site_symmetry_3
_geom_angle_publ_flag
O18 Si1 O7 113.5(2) . . y
O18 Si1 O15 112.63(18) . . y
O7 Si1 O15 116.0(2) . . y
O18 Si1 O5 105.44(17) . . y
O7 Si1 O5 103.16(18) . . y
O15 Si1 O5 104.53(17) . . y
O18 Si1 O27 78.7(4) . . y
O7 Si1 O27 79.6(4) . . y
O15 Si1 O27 68.9(4) . . y
O5 Si1 O27 173.3(4) . . y
O22 Si2 O12 109.56(17) . . y
O22 Si2 O14 111.29(18) . . y
O12 Si2 O14 110.26(18) . . y
O22 Si2 O6 110.05(17) . . y
O12 Si2 O6 107.75(17) . . y
O14 Si2 O6 107.86(17) . . y
O26 Si3 O21 108.8(2) 2_554 5 y
O26 Si3 O18 109.6(2) 2_554 . y
O21 Si3 O18 108.49(17) 5 . y
O26 Si3 O23 108.8(2) 2_554 2_554 y
O21 Si3 O23 109.64(18) 5 2_554 y
O18 Si3 O23 111.42(18) . 2_554 y
O24 Si4 O19 109.4(2) . . y
O24 Si4 O11 110.66(18) . . y
O19 Si4 O11 109.08(18) . . y
O24 Si4 O9 110.04(18) . . y
O19 Si4 O9 110.44(18) . . y
O11 Si4 O9 107.22(16) . . y
O20 Si5 O21 110.5(2) . . y
O20 Si5 O9 110.2(2) . . y
O21 Si5 O9 107.59(17) . . y
O20 Si5 O17 107.42(19) . . y
O21 Si5 O17 110.63(17) . . y
O9 Si5 O17 110.50(17) . . y
O25 Si6 O10 110.02(19) . . y
O25 Si6 O13 110.74(19) . 2_554 y
O10 Si6 O13 109.21(17) . 2_554 y
O25 Si6 O3 109.99(19) . . y
O10 Si6 O3 109.74(17) . . y
O13 Si6 O3 107.09(16) 2_554 . y
O25 Si7 O22 109.2(2) 2 5_556 y
O25 Si7 O16 109.5(2) 2 . y
O22 Si7 O16 109.95(17) 5_556 . y
O25 Si7 O17 109.24(19) 2 5_556 y
O22 Si7 O17 110.44(17) 5_556 5_556 y
O16 Si7 O17 108.55(16) . 5_556 y
O24 Si8 O15 111.22(19) 5_556 6_556 y
O24 Si8 O1 110.1(2) 5_556 . y
O15 Si8 O1 112.8(2) 6_556 . y
O24 Si8 O12 109.01(19) 5_556 . y
O15 Si8 O12 107.28(18) 6_556 . y
O1 Si8 O12 106.23(18) . . y
O26 Si9 O8 110.8(2) . . y
O26 Si9 O14 109.4(2) . 6_656 y
O8 Si9 O14 108.80(18) . 6_656 y
O26 Si9 O13 112.0(2) . . y
O8 Si9 O13 109.42(17) . . y
O14 Si9 O13 106.31(17) 6_656 . y
O5 Si10 O8 110.82(17) . . y
O5 Si10 O10 110.09(17) . . y
O8 Si10 O10 110.90(17) . . y
O5 Si10 O2 106.91(16) . . y
O8 Si10 O2 109.47(17) . . y
O10 Si10 O2 108.55(16) . . y
O23 Si11 O11 109.99(18) . . y
O23 Si11 O4 111.3(2) . . y
O11 Si11 O4 108.8(2) . . y
O23 Si11 O3 110.55(17) . . y
O11 Si11 O3 109.44(17) . . y
O4 Si11 O3 106.70(19) . . y
O19 Si12 O16 109.53(18) . . y
O19 Si12 O2 110.38(18) . . y
O16 Si12 O2 109.39(17) . . y
O19 Si12 O6 110.69(18) . . y
O16 Si12 O6 110.22(17) . . y
O2 Si12 O6 106.58(16) . . y
Si8 O1 Si8 143.0(3) 7 . y
Si12 O2 Si10 147.8(2) . . y
Si6 O3 Si11 145.8(2) . . y
Si11 O4 Si11 148.3(3) 7_565 . y
Si10 O5 Si1 144.4(2) . . y
Si12 O6 Si2 147.1(2) . . y
Si1 O7 Si1 141.6(3) . 7 y
Si9 O8 Si10 158.7(2) . . y
Si4 O9 Si5 151.2(2) . . y
Si6 O10 Si10 162.6(2) . . y
Si4 O11 Si11 152.0(2) . . y
Si2 O12 Si8 144.6(2) . . y
Si9 O13 Si6 151.3(2) . 2 y
Si9 O14 Si2 150.6(2) 6_556 . y
Si8 O15 Si1 147.0(2) 6_656 . y
Si12 O16 Si7 156.7(2) . . y
Si7 O17 Si5 148.9(2) 5_556 . y
Si3 O18 Si1 157.0(2) . . y
Si4 O19 Si12 168.4(3) . . y
Si5 O20 Si5 152.7(3) . 7_565 y
Si3 O21 Si5 155.4(2) 5 . y
Si7 O22 Si2 167.6(2) 5_556 . y
Si11 O23 Si3 169.2(3) . 2 y
Si4 O24 Si8 165.1(3) . 5_556 y
Si6 O25 Si7 176.9(3) . 2_554 y
Si3 O26 Si9 175.4(3) 2 . y
O27 O27 Si1 119.6(3) 7 . y
C7 N C7 110.8(13) 7 . y
C7 N C4B 114.0(10) 7 . y
C7 N C4B 114.0(10) . . y
C7 N C1 111.2(8) 7 . y
C7 N C1 111.2(8) . . y
C4B N C1 94.7(19) . . y
C7 N C4A 98.7(12) 7 . y
C7 N C4A 98.7(12) . . y
C4B N C4A 30(2) . . y
C1 N C4A 125(2) . . y
C2 C1 N 175(6) . . y
C1 C2 C3 177(6) . . y
C5 C4A C4B 96(8) . . y
C5 C4A N 161(7) . . y
C4B C4A N 65(5) . . y
C4A C4B C5 38(5) . . y
C4A C4B N 85(6) . . y
C5 C4B N 123(3) . . y
C4A C5 C4B 46(5) . . y
C4A C5 C6 176(6) . . y
C4B C5 C6 130(3) . . y
C8A C7 C8B 62.2(18) . . y
C8A C7 N 139(2) . . y
C8B C7 N 143.0(18) . . y
C7 C8A C8B 65(2) . . y
C7 C8A C9 117(2) . . y
C8B C8A C9 57.6(18) . . y
C8A C8B C7 53.1(18) . . y
C8A C8B C9 73(2) . . y
C7 C8B C9 121(2) . . y
C8B C9 C8A 48.9(14) . . y

loop_
_geom_bond_atom_site_label_1
_geom_bond_atom_site_label_2
_geom_bond_distance
_geom_bond_site_symmetry_2
_geom_bond_publ_flag
Si1 O18 1.587(3) . y
Si1 O7 1.6081(17) . y
Si1 O15 1.616(3) . y
Si1 O5 1.625(3) . y
Si1 O27 1.992(12) . y
Si2 O22 1.590(3) . y
Si2 O12 1.594(3) . y
Si2 O14 1.596(3) . y
Si2 O6 1.598(3) . y
Si3 O26 1.575(3) 2_554 y
Si3 O21 1.578(3) 5 y
Si3 O18 1.581(3) . y
Si3 O23 1.587(3) 2_554 y
Si4 O24 1.572(3) . y
Si4 O19 1.581(3) . y
Si4 O11 1.592(3) . y
Si4 O9 1.592(3) . y
Si5 O20 1.5906(14) . y
Si5 O21 1.594(3) . y
Si5 O9 1.595(3) . y
Si5 O17 1.601(3) . y
Si6 O25 1.578(3) . y
Si6 O10 1.578(3) . y
Si6 O13 1.601(3) 2_554 y
Si6 O3 1.601(3) . y
Si7 O25 1.582(3) 2 y
Si7 O22 1.583(3) 5_556 y
Si7 O16 1.588(3) . y
Si7 O17 1.591(3) 5_556 y
Si8 O24 1.587(3) 5_556 y
Si8 O15 1.592(3) 6_556 y
Si8 O1 1.6056(16) . y
Si8 O12 1.611(3) . y
Si9 O26 1.579(3) . y
Si9 O8 1.586(3) . y
Si9 O14 1.588(3) 6_656 y
Si9 O13 1.589(3) . y
Si10 O5 1.592(3) . y
Si10 O8 1.596(3) . y
Si10 O10 1.598(3) . y
Si10 O2 1.600(3) . y
Si11 O23 1.573(3) . y
Si11 O11 1.594(3) . y
Si11 O4 1.5950(15) . y
Si11 O3 1.604(3) . y
Si12 O19 1.586(3) . y
Si12 O16 1.588(3) . y
Si12 O2 1.593(3) . y
Si12 O6 1.596(3) . y
O1 Si8 1.6056(16) 7 y
O4 Si11 1.5950(15) 7_565 y
O7 Si1 1.6082(17) 7 y
O13 Si6 1.601(3) 2 y
O14 Si9 1.589(3) 6_556 y
O15 Si8 1.592(3) 6_656 y
O17 Si7 1.591(3) 5_556 y
O20 Si5 1.5906(14) 7_565 y
O21 Si3 1.578(3) 5 y
O22 Si7 1.583(3) 5_556 y
O23 Si3 1.587(3) 2 y
O24 Si8 1.587(3) 5_556 y
O25 Si7 1.582(3) 2_554 y
O26 Si3 1.575(3) 2 y
O27 O27 1.07(2) 7 y
N C7 1.575(16) 7 y
N C7 1.575(16) . y
N C4B 1.66(5) . y
N C1 1.74(3) . y
N C4A 1.83(6) . y
C1 C2 0.67(5) . y
C2 C3 1.45(3) . y
C4A C5 0.78(7) . y
C4A C4B 0.93(7) . y
C4B C5 1.27(5) . y
C5 C6 1.45(2) . y
C7 C8A 1.12(3) . y
C7 C8B 1.26(3) . y
C8A C8B 1.23(3) . y
C8A C9 1.57(3) . y
C8B C9 1.38(3) . y
